data_4114178
loop_
_publ_author_name
'Chien-Ming Lee'
'Chung-Hung Hsieh'
'Amitava Dutta'
'Gene-Hsiang Lee'
'Wen-Feng Liaw'

_publ_section_title
;
 Oxygen Binding to Sulfur in Nitrosylated Iron-Thiolate Complexes:
 Relevance to the Fe-Containing Nitrile Hydratases
;
_journal_name_full 'Journal of the American Chemical Society'
_journal_page_first 11492
_journal_page_last 11493
_journal_paper_doi 10.1021/ja035292t
_journal_volume 125
_journal_year 2003
_chemical_formula_sum 'C52 H46 Fe N2 O4 P2 S4'
_chemical_formula_weight 1008.94
_chemical_name_systematic
; 
 ? 
;
_space_group_IT_number 2
_symmetry_cell_setting triclinic
_symmetry_space_group_name_Hall '-P 1'
_symmetry_space_group_name_H-M 'P -1'
_atom_sites_solution_hydrogens geom
_atom_sites_solution_primary direct
_atom_sites_solution_secondary difmap
_audit_creation_method SHELXL-97
_cell_angle_alpha 81.6595(3)
_cell_angle_beta 76.9557(3)
_cell_angle_gamma 82.2321(3)
_cell_formula_units_Z 2
_cell_length_a 10.7699(1)
_cell_length_b 14.0136(1)
_cell_length_c 16.5901(1)
_cell_measurement_reflns_used all
_cell_measurement_temperature 150(1)
_cell_measurement_theta_max 27.50
_cell_measurement_theta_min 1.27
_cell_volume 2399.79(3)
_computing_cell_refinement DENZO-SMN
_computing_data_collection 'NONIUS COLLECT'
_computing_data_reduction DENZO-SMN
_computing_molecular_graphics SHELXTL
_computing_publication_material SHELXTL
_computing_structure_refinement 'SHELXL-97 (Sheldrick, 1997)'
_computing_structure_solution 'SHELXS-97 (Sheldrick, 1990)'
_diffrn_ambient_temperature 150(1)
_diffrn_measured_fraction_theta_full 0.998
_diffrn_measured_fraction_theta_max 0.998
_diffrn_measurement_device_type 'NONIUS KappaCCD'
_diffrn_measurement_method '\w scans'
_diffrn_radiation_monochromator graphite
_diffrn_radiation_source 'fine-focus sealed tube'
_diffrn_radiation_type MoK\a
_diffrn_radiation_wavelength 0.71073
_diffrn_reflns_av_R_equivalents 0.0510
_diffrn_reflns_av_sigmaI/netI 0.0462
_diffrn_reflns_limit_h_max 13
_diffrn_reflns_limit_h_min -13
_diffrn_reflns_limit_k_max 18
_diffrn_reflns_limit_k_min -17
_diffrn_reflns_limit_l_max 21
_diffrn_reflns_limit_l_min -21
_diffrn_reflns_number 47870
_diffrn_reflns_theta_full 27.50
_diffrn_reflns_theta_max 27.50
_diffrn_reflns_theta_min 1.27
_exptl_absorpt_coefficient_mu 0.603
_exptl_absorpt_correction_T_max 0.944
_exptl_absorpt_correction_T_min 0.867
_exptl_absorpt_correction_type multi-scan
_exptl_crystal_colour 'dark purple'
_exptl_crystal_density_diffrn 1.396
_exptl_crystal_description plate
_exptl_crystal_F_000 1048
_exptl_crystal_size_max 0.45
_exptl_crystal_size_mid 0.32
_exptl_crystal_size_min 0.10
_refine_diff_density_max 1.770
_refine_diff_density_min -0.940
_refine_diff_density_rms 0.139
_refine_ls_extinction_coef 0.0108(13)
_refine_ls_extinction_expression Fc^*^=kFc[1+0.001xFc^2^\l^3^/sin(2\q)]^-1/4^
_refine_ls_extinction_method SHELXL
_refine_ls_goodness_of_fit_ref 1.052
_refine_ls_hydrogen_treatment mixed
_refine_ls_matrix_type full
_refine_ls_number_parameters 562
_refine_ls_number_reflns 10998
_refine_ls_number_restraints 5
_refine_ls_restrained_S_all 1.082
_refine_ls_R_factor_all 0.0782
_refine_ls_R_factor_gt 0.0544
_refine_ls_shift/su_max 0.018
_refine_ls_shift/su_mean 0.000
_refine_ls_structure_factor_coef Fsqd
_refine_ls_weighting_details 'calc w=1/[\s^2^(Fo^2^)+(0.0933P)^2^+2.3940P] where P=(Fo^2^+2Fc^2^)/3'
_refine_ls_weighting_scheme calc
_refine_ls_wR_factor_gt 0.1486
_refine_ls_wR_factor_ref 0.1659
_reflns_number_gt 8369
_reflns_number_total 10998
_reflns_threshold_expression >2sigma(I)
_cod_data_source_file ja035292tsi20030324_031924.cif
_cod_data_source_block ic9398
_cod_database_code 4114178

loop_
_symmetry_equiv_pos_as_xyz
'x, y, z'
'-x, -y, -z'

loop_
_atom_site_label
_atom_site_type_symbol
_atom_site_fract_x
_atom_site_fract_y
_atom_site_fract_z
_atom_site_U_iso_or_equiv
_atom_site_adp_type
_atom_site_occupancy
_atom_site_symmetry_multiplicity
_atom_site_calc_flag
_atom_site_refinement_flags
Fe Fe 0.80056(4) 0.19897(3) 0.21000(3) 0.02553(14) Uani 1 1 d .
S1 S 0.61058(7) 0.14329(5) 0.22675(5) 0.02564(18) Uani 1 1 d .
S2 S 0.69459(8) 0.34888(5) 0.19133(5) 0.0317(2) Uani 1 1 d .
S3 S 0.83074(7) 0.09745(5) 0.31688(5) 0.02897(19) Uani 1 1 d .
S4 S 0.96969(9) 0.27065(6) 0.21648(6) 0.0396(2) Uani 1 1 d .
P1 P 0.24370(7) 0.62773(5) 0.26611(4) 0.02210(18) Uani 1 1 d .
P2 P 0.43522(7) 0.77137(5) 0.23188(5) 0.02131(17) Uani 1 1 d .
O1 O 0.9105(3) 0.1199(2) 0.06205(18) 0.0560(8) Uani 1 1 d .
O2 O 0.5339(2) 0.14374(17) 0.31203(13) 0.0325(5) Uani 1 1 d .
O3 O 0.6203(2) 0.05253(16) 0.19132(15) 0.0373(5) Uani 1 1 d .
N1 N 0.8583(3) 0.1577(2) 0.12066(17) 0.0332(6) Uani 1 1 d .
N2 N 0.3768(2) 0.67192(18) 0.24170(16) 0.0267(5) Uani 1 1 d .
C1 C 0.5287(3) 0.2322(2) 0.16312(19) 0.0301(7) Uani 1 1 d .
C2 C 0.4306(3) 0.2083(3) 0.1298(2) 0.0403(8) Uani 1 1 d .
H2A H 0.4075 0.1439 0.1391 0.048 Uiso 1 1 calc R
C3 C 0.3668(4) 0.2815(4) 0.0824(2) 0.0516(11) Uani 1 1 d .
H3A H 0.2998 0.2672 0.0588 0.062 Uiso 1 1 calc R
C4 C 0.4020(4) 0.3744(3) 0.0702(2) 0.0521(11) Uani 1 1 d .
H4A H 0.3581 0.4238 0.0383 0.062 Uiso 1 1 calc R
C5 C 0.5001(4) 0.3975(3) 0.1033(2) 0.0434(9) Uani 1 1 d .
H5A H 0.5229 0.4620 0.0940 0.052 Uiso 1 1 calc R
C6 C 0.5656(3) 0.3247(2) 0.15067(19) 0.0315(7) Uani 1 1 d .
C7 C 0.9781(3) 0.1155(2) 0.3336(2) 0.0273(6) Uani 1 1 d .
C8 C 1.0370(3) 0.0503(2) 0.3905(2) 0.0322(7) Uani 1 1 d .
H8A H 0.9936 -0.0019 0.4223 0.039 Uiso 1 1 calc R
C9 C 1.1566(3) 0.0624(3) 0.3998(2) 0.0377(8) Uani 1 1 d .
H9A H 1.1969 0.0175 0.4372 0.045 Uiso 1 1 calc R
C10 C 1.2203(3) 0.1402(3) 0.3545(2) 0.0416(9) Uani 1 1 d .
H10A H 1.3034 0.1477 0.3615 0.050 Uiso 1 1 calc R
C11 C 1.1643(3) 0.2057(3) 0.3005(2) 0.0411(8) Uani 1 1 d .
H11A H 1.2077 0.2591 0.2711 0.049 Uiso 1 1 calc R
C12 C 1.0417(3) 0.1939(2) 0.2882(2) 0.0315(7) Uani 1 1 d .
C13 C 0.2602(3) 0.5167(2) 0.33379(18) 0.0245(6) Uani 1 1 d .
C14 C 0.3742(3) 0.4564(2) 0.31730(19) 0.0296(7) Uani 1 1 d .
H14A H 0.4418 0.4761 0.2729 0.036 Uiso 1 1 calc R
C15 C 0.3898(3) 0.3675(2) 0.3654(2) 0.0346(7) Uani 1 1 d .
H15A H 0.4681 0.3266 0.3541 0.042 Uiso 1 1 calc R
C16 C 0.2915(4) 0.3391(2) 0.4293(2) 0.0405(8) Uani 1 1 d .
H16A H 0.3022 0.2787 0.4626 0.049 Uiso 1 1 calc R
C17 C 0.1771(4) 0.3978(3) 0.4455(2) 0.0436(9) Uani 1 1 d .
H17A H 0.1095 0.3775 0.4897 0.052 Uiso 1 1 calc R
C18 C 0.1607(3) 0.4866(2) 0.3972(2) 0.0357(7) Uani 1 1 d .
H18A H 0.0814 0.5264 0.4077 0.043 Uiso 1 1 calc R
C19 C 0.1090(3) 0.7045(2) 0.31692(19) 0.0277(6) Uani 1 1 d .
C20 C 0.1055(3) 0.7265(2) 0.3967(2) 0.0310(7) Uani 1 1 d .
H20A H 0.1734 0.7003 0.4239 0.037 Uiso 1 1 calc R
C21 C 0.0039(3) 0.7862(2) 0.4367(2) 0.0362(8) Uani 1 1 d .
H21A H 0.0017 0.8005 0.4913 0.043 Uiso 1 1 calc R
C22 C -0.0939(3) 0.8248(2) 0.3966(2) 0.0398(8) Uani 1 1 d .
H22A H -0.1634 0.8661 0.4237 0.048 Uiso 1 1 calc R
C23 C -0.0919(4) 0.8040(3) 0.3180(3) 0.0507(10) Uani 1 1 d .
H23A H -0.1602 0.8305 0.2912 0.061 Uiso 1 1 calc R
C24 C 0.0100(3) 0.7441(3) 0.2771(2) 0.0420(9) Uani 1 1 d .
H24A H 0.0117 0.7304 0.2224 0.050 Uiso 1 1 calc R
C25 C 0.2010(3) 0.5985(2) 0.17458(18) 0.0240(6) Uani 1 1 d .
C26 C 0.1301(3) 0.5211(2) 0.1779(2) 0.0302(7) Uani 1 1 d .
H26A H 0.1065 0.4806 0.2288 0.036 Uiso 1 1 calc R
C27 C 0.0945(4) 0.5037(2) 0.1071(2) 0.0366(8) Uani 1 1 d .
H27A H 0.0457 0.4513 0.1094 0.044 Uiso 1 1 calc R
C28 C 0.1296(3) 0.5622(2) 0.0323(2) 0.0316(7) Uani 1 1 d .
H28A H 0.1048 0.5496 -0.0162 0.038 Uiso 1 1 calc R
C29 C 0.2002(3) 0.6384(2) 0.02837(19) 0.0305(7) Uani 1 1 d .
H29A H 0.2239 0.6785 -0.0227 0.037 Uiso 1 1 calc R
C30 C 0.2365(3) 0.6561(2) 0.09964(19) 0.0284(6) Uani 1 1 d .
H30A H 0.2859 0.7082 0.0970 0.034 Uiso 1 1 calc R
C31 C 0.4371(3) 0.8077(2) 0.33111(18) 0.0232(6) Uani 1 1 d .
C32 C 0.4214(3) 0.7390(2) 0.4014(2) 0.0320(7) Uani 1 1 d .
H32A H 0.4079 0.6747 0.3964 0.038 Uiso 1 1 calc R
C33 C 0.4254(4) 0.7642(3) 0.4782(2) 0.0404(8) Uani 1 1 d .
H33A H 0.4130 0.7174 0.5261 0.048 Uiso 1 1 calc R
C34 C 0.4474(4) 0.8571(3) 0.4858(2) 0.0397(8) Uani 1 1 d .
H34A H 0.4500 0.8742 0.5387 0.048 Uiso 1 1 calc R
C35 C 0.4654(4) 0.9248(2) 0.4162(2) 0.0368(8) Uani 1 1 d .
H35A H 0.4824 0.9882 0.4213 0.044 Uiso 1 1 calc R
C36 C 0.4590(3) 0.9016(2) 0.3388(2) 0.0307(7) Uani 1 1 d .
H36A H 0.4695 0.9491 0.2914 0.037 Uiso 1 1 calc R
C37 C 0.3567(3) 0.8694(2) 0.17243(18) 0.0236(6) Uani 1 1 d .
C38 C 0.2463(3) 0.9232(2) 0.2114(2) 0.0318(7) Uani 1 1 d .
H38A H 0.2182 0.9134 0.2703 0.038 Uiso 1 1 calc R
C39 C 0.1780(4) 0.9908(3) 0.1640(2) 0.0422(9) Uani 1 1 d .
H39A H 0.1026 1.0272 0.1903 0.051 Uiso 1 1 calc R
C40 C 0.2195(4) 1.0056(3) 0.0778(2) 0.0430(9) Uani 1 1 d .
H40A H 0.1727 1.0525 0.0456 0.052 Uiso 1 1 calc R
C41 C 0.3286(3) 0.9524(3) 0.0387(2) 0.0374(8) Uani 1 1 d .
H41A H 0.3561 0.9624 -0.0202 0.045 Uiso 1 1 calc R
C42 C 0.3974(3) 0.8845(2) 0.08593(19) 0.0296(7) Uani 1 1 d .
H42A H 0.4726 0.8481 0.0593 0.036 Uiso 1 1 calc R
C43 C 0.5993(3) 0.7535(2) 0.17610(18) 0.0233(6) Uani 1 1 d .
C44 C 0.6737(3) 0.8306(2) 0.1585(2) 0.0310(7) Uani 1 1 d .
H44A H 0.6377 0.8923 0.1750 0.037 Uiso 1 1 calc R
C45 C 0.8002(3) 0.8172(3) 0.1168(2) 0.0368(8) Uani 1 1 d .
H45A H 0.8517 0.8695 0.1052 0.044 Uiso 1 1 calc R
C46 C 0.8515(3) 0.7277(3) 0.0922(2) 0.0420(9) Uani 1 1 d .
H46A H 0.9380 0.7189 0.0628 0.050 Uiso 1 1 calc R
C47 C 0.7785(3) 0.6515(3) 0.1098(3) 0.0454(9) Uani 1 1 d .
H47A H 0.8152 0.5899 0.0934 0.054 Uiso 1 1 calc R
C48 C 0.6510(3) 0.6636(2) 0.1516(2) 0.0339(7) Uani 1 1 d .
H48A H 0.6001 0.6110 0.1631 0.041 Uiso 1 1 calc R
O4 O 0.1601(5) 0.5964(3) 0.6066(3) 0.1063(14) Uiso 1 1 d D
C49 C 0.2554(5) 0.5755(4) 0.5385(3) 0.0765(15) Uiso 1 1 d D
H49A H 0.2909 0.6364 0.5111 0.092 Uiso 1 1 calc R
H49B H 0.2167 0.5503 0.4982 0.092 Uiso 1 1 calc R
C50 C 0.3597(6) 0.5054(5) 0.5582(4) 0.099(2) Uiso 1 1 d D
H50A H 0.4301 0.5393 0.5662 0.119 Uiso 1 1 calc R
H50B H 0.3936 0.4653 0.5120 0.119 Uiso 1 1 calc R
C51 C 0.3088(6) 0.4426(5) 0.6365(4) 0.0920(18) Uiso 1 1 d D
H51A H 0.3660 0.4354 0.6766 0.110 Uiso 1 1 calc R
H51B H 0.2964 0.3776 0.6248 0.110 Uiso 1 1 calc R
C52 C 0.1796(7) 0.5014(5) 0.6687(5) 0.119(3) Uiso 1 1 d D
H52B H 0.1780 0.5193 0.7245 0.142 Uiso 1 1 calc R
H52C H 0.1087 0.4612 0.6738 0.142 Uiso 1 1 calc R

loop_
_atom_site_aniso_label
_atom_site_aniso_U_11
_atom_site_aniso_U_22
_atom_site_aniso_U_33
_atom_site_aniso_U_23
_atom_site_aniso_U_13
_atom_site_aniso_U_12
Fe 0.0266(2) 0.0236(2) 0.0242(2) 0.00080(16) -0.00299(17) -0.00276(17)
S1 0.0251(4) 0.0254(4) 0.0252(4) 0.0007(3) -0.0051(3) -0.0026(3)
S2 0.0410(5) 0.0234(4) 0.0278(4) -0.0008(3) -0.0040(3) -0.0007(3)
S3 0.0265(4) 0.0280(4) 0.0317(4) 0.0044(3) -0.0081(3) -0.0058(3)
S4 0.0386(5) 0.0354(5) 0.0447(5) 0.0082(4) -0.0095(4) -0.0161(4)
P1 0.0250(4) 0.0224(4) 0.0194(4) -0.0036(3) -0.0048(3) -0.0030(3)
P2 0.0227(4) 0.0206(4) 0.0208(4) -0.0031(3) -0.0053(3) -0.0014(3)
O1 0.0510(17) 0.0692(19) 0.0421(16) -0.0213(14) 0.0022(13) 0.0093(14)
O2 0.0267(11) 0.0415(13) 0.0269(12) 0.0024(9) -0.0033(9) -0.0058(9)
O3 0.0403(13) 0.0287(12) 0.0437(14) -0.0043(10) -0.0092(11) -0.0063(10)
N1 0.0279(14) 0.0359(15) 0.0323(15) -0.0058(12) -0.0004(11) 0.0013(11)
N2 0.0278(13) 0.0232(12) 0.0295(14) -0.0033(10) -0.0058(11) -0.0037(10)
C1 0.0263(15) 0.0401(18) 0.0195(15) -0.0017(12) -0.0015(12) 0.0042(13)
C2 0.0337(18) 0.054(2) 0.0318(19) -0.0016(15) -0.0074(14) -0.0014(16)
C3 0.0314(19) 0.084(3) 0.036(2) 0.0049(19) -0.0111(16) 0.0029(19)
C4 0.037(2) 0.070(3) 0.038(2) 0.0117(19) -0.0072(16) 0.0132(19)
C5 0.043(2) 0.044(2) 0.0329(19) 0.0056(15) -0.0013(15) 0.0113(16)
C6 0.0338(17) 0.0321(16) 0.0210(15) 0.0000(12) 0.0009(12) 0.0083(13)
C7 0.0234(15) 0.0286(15) 0.0301(16) -0.0083(12) -0.0038(12) -0.0014(12)
C8 0.0315(17) 0.0330(17) 0.0326(17) -0.0076(13) -0.0088(13) 0.0019(13)
C9 0.0304(17) 0.045(2) 0.0390(19) -0.0162(15) -0.0102(14) 0.0074(15)
C10 0.0249(17) 0.058(2) 0.045(2) -0.0234(18) -0.0061(15) -0.0011(15)
C11 0.0312(18) 0.049(2) 0.044(2) -0.0128(16) -0.0004(15) -0.0125(15)
C12 0.0250(15) 0.0346(17) 0.0346(18) -0.0102(13) -0.0016(13) -0.0039(13)
C13 0.0310(16) 0.0234(14) 0.0204(14) -0.0045(11) -0.0065(12) -0.0031(11)
C14 0.0341(17) 0.0286(16) 0.0241(16) -0.0012(12) -0.0040(13) -0.0015(13)
C15 0.0416(19) 0.0292(16) 0.0314(17) -0.0029(13) -0.0092(14) 0.0037(14)
C16 0.056(2) 0.0277(17) 0.0363(19) 0.0044(14) -0.0125(17) -0.0031(15)
C17 0.047(2) 0.0346(19) 0.040(2) 0.0080(15) 0.0026(16) -0.0077(16)
C18 0.0342(18) 0.0309(17) 0.0370(19) -0.0005(13) 0.0005(14) -0.0027(13)
C19 0.0308(16) 0.0267(15) 0.0248(15) -0.0043(12) -0.0033(12) -0.0028(12)
C20 0.0336(17) 0.0320(16) 0.0274(16) -0.0069(13) -0.0041(13) -0.0035(13)
C21 0.0432(19) 0.0328(17) 0.0300(18) -0.0119(13) 0.0035(14) -0.0052(14)
C22 0.0365(18) 0.0321(18) 0.046(2) -0.0104(15) 0.0014(15) 0.0027(14)
C23 0.042(2) 0.059(3) 0.050(2) -0.0173(19) -0.0150(18) 0.0191(18)
C24 0.0401(19) 0.050(2) 0.0359(19) -0.0131(16) -0.0127(15) 0.0128(16)
C25 0.0238(14) 0.0271(15) 0.0210(14) -0.0041(11) -0.0048(11) -0.0009(11)
C26 0.0355(17) 0.0287(16) 0.0286(16) 0.0009(12) -0.0104(13) -0.0095(13)
C27 0.047(2) 0.0284(17) 0.042(2) -0.0049(14) -0.0242(16) -0.0073(14)
C28 0.0354(17) 0.0337(17) 0.0296(17) -0.0111(13) -0.0159(14) 0.0064(13)
C29 0.0296(16) 0.0387(17) 0.0207(15) -0.0019(12) -0.0037(12) 0.0011(13)
C30 0.0283(16) 0.0328(16) 0.0248(16) -0.0028(12) -0.0047(12) -0.0073(12)
C31 0.0240(14) 0.0257(14) 0.0205(14) -0.0023(11) -0.0058(11) -0.0036(11)
C32 0.0395(18) 0.0285(16) 0.0310(17) 0.0000(12) -0.0128(14) -0.0089(13)
C33 0.054(2) 0.044(2) 0.0247(17) 0.0051(14) -0.0129(15) -0.0128(16)
C34 0.049(2) 0.049(2) 0.0260(17) -0.0090(15) -0.0121(15) -0.0090(16)
C35 0.051(2) 0.0327(17) 0.0334(18) -0.0088(14) -0.0160(15) -0.0095(15)
C36 0.0398(18) 0.0278(16) 0.0261(16) -0.0044(12) -0.0081(13) -0.0058(13)
C37 0.0254(14) 0.0229(14) 0.0229(15) -0.0034(11) -0.0064(11) -0.0010(11)
C38 0.0347(17) 0.0332(17) 0.0253(16) -0.0067(12) -0.0055(13) 0.0066(13)
C39 0.041(2) 0.042(2) 0.038(2) -0.0086(15) -0.0077(16) 0.0164(16)
C40 0.045(2) 0.044(2) 0.036(2) 0.0027(15) -0.0143(16) 0.0110(16)
C41 0.0381(18) 0.045(2) 0.0255(17) 0.0025(14) -0.0075(14) 0.0020(15)
C42 0.0278(15) 0.0353(17) 0.0239(16) -0.0036(12) -0.0037(12) 0.0000(13)
C43 0.0216(14) 0.0259(14) 0.0223(14) -0.0033(11) -0.0062(11) 0.0013(11)
C44 0.0272(16) 0.0305(16) 0.0345(18) -0.0037(13) -0.0058(13) -0.0014(12)
C45 0.0274(16) 0.046(2) 0.0353(19) 0.0004(15) -0.0041(14) -0.0063(14)
C46 0.0242(16) 0.059(2) 0.039(2) -0.0087(17) -0.0025(14) 0.0064(15)
C47 0.0349(19) 0.046(2) 0.054(2) -0.0218(18) -0.0034(17) 0.0095(16)
C48 0.0343(17) 0.0317(17) 0.0369(19) -0.0120(14) -0.0075(14) 0.0007(13)

loop_
_atom_type_symbol
_atom_type_description
_atom_type_scat_dispersion_real
_atom_type_scat_dispersion_imag
_atom_type_scat_source
C C 0.0033 0.0016 'International Tables Vol C Tables 4.2.6.8 and 6.1.1.4'
H H 0.0000 0.0000 'International Tables Vol C Tables 4.2.6.8 and 6.1.1.4'
N N 0.0061 0.0033 'International Tables Vol C Tables 4.2.6.8 and 6.1.1.4'
O O 0.0106 0.0060 'International Tables Vol C Tables 4.2.6.8 and 6.1.1.4'
P P 0.1023 0.0942 'International Tables Vol C Tables 4.2.6.8 and 6.1.1.4'
S S 0.1246 0.1234 'International Tables Vol C Tables 4.2.6.8 and 6.1.1.4'
Fe Fe 0.3463 0.8444 'International Tables Vol C Tables 4.2.6.8 and 6.1.1.4'

loop_
_geom_angle_atom_site_label_1
_geom_angle_atom_site_label_2
_geom_angle_atom_site_label_3
_geom_angle
N1 Fe S3 114.34(10)
N1 Fe S4 97.69(10)
S3 Fe S4 89.75(3)
N1 Fe S1 94.26(10)
S3 Fe S1 87.15(3)
S4 Fe S1 167.88(4)
N1 Fe S2 110.40(10)
S3 Fe S2 135.12(4)
S4 Fe S2 87.81(4)
S1 Fe S2 86.14(3)
O3 S1 O2 114.91(14)
O3 S1 C1 105.73(15)
O2 S1 C1 106.11(14)
O3 S1 Fe 112.57(10)
O2 S1 Fe 113.32(10)
C1 S1 Fe 102.91(11)
C6 S2 Fe 101.86(11)
C7 S3 Fe 105.78(11)
C12 S4 Fe 104.53(11)
N2 P1 C13 108.69(14)
N2 P1 C25 110.07(14)
C13 P1 C25 107.38(13)
N2 P1 C19 115.93(14)
C13 P1 C19 108.03(14)
C25 P1 C19 106.41(14)
N2 P2 C31 111.82(14)
N2 P2 C37 114.09(14)
C31 P2 C37 109.11(13)
N2 P2 C43 107.32(14)
C31 P2 C43 107.44(13)
C37 P2 C43 106.72(14)
O1 N1 Fe 171.0(3)
P2 N2 P1 141.19(17)
C6 C1 C2 122.6(3)
C6 C1 S1 116.6(2)
C2 C1 S1 120.8(3)
C1 C2 C3 118.5(4)
C4 C3 C2 119.5(4)
C3 C4 C5 121.7(3)
C4 C5 C6 119.5(4)
C1 C6 C5 118.2(3)
C1 C6 S2 120.2(2)
C5 C6 S2 121.5(3)
C12 C7 C8 119.7(3)
C12 C7 S3 119.8(2)
C8 C7 S3 120.5(2)
C9 C8 C7 120.0(3)
C8 C9 C10 120.4(3)
C11 C10 C9 120.8(3)
C10 C11 C12 120.0(3)
C7 C12 C11 119.1(3)
C7 C12 S4 118.8(2)
C11 C12 S4 122.1(3)
C18 C13 C14 119.6(3)
C18 C13 P1 122.3(2)
C14 C13 P1 118.0(2)
C13 C14 C15 120.4(3)
C16 C15 C14 119.6(3)
C15 C16 C17 120.5(3)
C16 C17 C18 120.1(3)
C13 C18 C17 119.8(3)
C24 C19 C20 119.2(3)
C24 C19 P1 121.2(2)
C20 C19 P1 119.5(2)
C21 C20 C19 120.7(3)
C22 C21 C20 119.4(3)
C23 C22 C21 120.6(3)
C22 C23 C24 120.3(3)
C19 C24 C23 119.6(3)
C30 C25 C26 119.6(3)
C30 C25 P1 118.9(2)
C26 C25 P1 121.5(2)
C27 C26 C25 119.7(3)
C26 C27 C28 120.4(3)
C29 C28 C27 120.3(3)
C28 C29 C30 119.5(3)
C25 C30 C29 120.5(3)
C32 C31 C36 119.4(3)
C32 C31 P2 118.9(2)
C36 C31 P2 121.6(2)
C33 C32 C31 120.2(3)
C32 C33 C34 120.3(3)
C35 C34 C33 119.7(3)
C34 C35 C36 120.9(3)
C35 C36 C31 119.4(3)
C42 C37 C38 119.8(3)
C42 C37 P2 119.8(2)
C38 C37 P2 120.0(2)
C39 C38 C37 119.7(3)
C38 C39 C40 120.2(3)
C41 C40 C39 120.4(3)
C40 C41 C42 119.7(3)
C41 C42 C37 120.2(3)
C48 C43 C44 120.3(3)
C48 C43 P2 120.4(2)
C44 C43 P2 119.3(2)
C45 C44 C43 119.8(3)
C46 C45 C44 119.8(3)
C47 C46 C45 120.5(3)
C46 C47 C48 120.5(3)
C43 C48 C47 119.1(3)
C49 O4 C52 100.3(5)
O4 C49 C50 114.4(5)
C49 C50 C51 108.1(6)
C50 C51 C52 101.2(5)
C51 C52 O4 110.2(5)

loop_
_geom_bond_atom_site_label_1
_geom_bond_atom_site_label_2
_geom_bond_distance
Fe N1 1.629(3)
Fe S3 2.1626(9)
Fe S4 2.2255(10)
Fe S1 2.2326(8)
Fe S2 2.2660(9)
S1 O3 1.459(2)
S1 O2 1.469(2)
S1 C1 1.785(3)
S2 C6 1.765(4)
S3 C7 1.728(3)
S4 C12 1.730(4)
P1 N2 1.584(3)
P1 C13 1.795(3)
P1 C25 1.798(3)
P1 C19 1.806(3)
P2 N2 1.578(3)
P2 C31 1.797(3)
P2 C37 1.801(3)
P2 C43 1.803(3)
O1 N1 1.169(4)
C1 C6 1.382(5)
C1 C2 1.395(5)
C2 C3 1.401(5)
C3 C4 1.380(7)
C4 C5 1.389(6)
C5 C6 1.407(5)
C7 C12 1.405(5)
C7 C8 1.411(4)
C8 C9 1.367(5)
C9 C10 1.399(6)
C10 C11 1.365(5)
C11 C12 1.414(5)
C13 C18 1.385(4)
C13 C14 1.389(4)
C14 C15 1.390(4)
C15 C16 1.375(5)
C16 C17 1.381(5)
C17 C18 1.391(5)
C19 C24 1.389(5)
C19 C20 1.393(4)
C20 C21 1.388(5)
C21 C22 1.379(5)
C22 C23 1.372(5)
C23 C24 1.396(5)
C25 C30 1.386(4)
C25 C26 1.397(4)
C26 C27 1.379(4)
C27 C28 1.389(5)
C28 C29 1.378(5)
C29 C30 1.390(4)
C31 C32 1.394(4)
C31 C36 1.396(4)
C32 C33 1.382(5)
C33 C34 1.383(5)
C34 C35 1.379(5)
C35 C36 1.388(5)
C37 C42 1.396(4)
C37 C38 1.397(4)
C38 C39 1.383(5)
C39 C40 1.392(5)
C40 C41 1.383(5)
C41 C42 1.388(4)
C43 C48 1.385(4)
C43 C44 1.390(4)
C44 C45 1.384(5)
C45 C46 1.380(5)
C46 C47 1.369(6)
C47 C48 1.391(5)
O4 C49 1.380(6)
O4 C52 1.581(7)
C49 C50 1.451(6)
C50 C51 1.496(7)
C51 C52 1.543(7)
